data_2237721
loop_
_publ_author_name
'Oukhrib, Abdelouahd'
'Benharref, Ahmed'
'Saadi, Mohamed'
'Berraho, Moha'
'El Ammari, Lahcen'

_publ_section_title
;
 2,2-Dichloro-3,7,7,11-tetramethyl-10-azatetracyclo[6.5.0.0^1,3^.0^9,11^]tridecane
;
_journal_coeditor_code TK5210
_journal_issue 4
_journal_name_full 'Acta Crystallographica Section E'
_journal_page_first o589
_journal_page_last o590
_journal_paper_doi 10.1107/S1600536813007642
_journal_volume 69
_journal_year 2013
_chemical_formula_iupac 'C16 H25 Cl2 N'
_chemical_formula_moiety 'C16 H25 Cl2 N'
_chemical_formula_sum 'C16 H25 Cl2 N'
_chemical_formula_weight 302.27
_chemical_name_systematic 2,2-Dichloro-3,7,7,11-tetramethyl-10-azatetracyclo[6.5.0.0^1,3^.0^9,11^]tridecane
_space_group_IT_number 19
_symmetry_cell_setting orthorhombic
_symmetry_space_group_name_Hall 'P 2ac 2ab'
_symmetry_space_group_name_H-M 'P 21 21 21'
_atom_sites_solution_hydrogens geom
_atom_sites_solution_primary direct
_atom_sites_solution_secondary difmap
_audit_creation_method SHELXL-97
_cell_angle_alpha 90.00
_cell_angle_beta 90.00
_cell_angle_gamma 90.00
_cell_formula_units_Z 4
_cell_length_a 8.607(3)
_cell_length_b 13.222(4)
_cell_length_c 13.973(4)
_cell_measurement_reflns_used 3261
_cell_measurement_temperature 296(2)
_cell_measurement_theta_max 26.37
_cell_measurement_theta_min 2.78
_cell_volume 1590.2(9)
_computing_cell_refinement 'SAINT (Bruker, 2009)'
_computing_data_collection 'APEX2 (Bruker, 2009)'
_computing_data_reduction 'SAINT (Bruker, 2009)'
_computing_molecular_graphics 'ORTEP-3 for Windows (Farrugia, 2012)'
_computing_publication_material 'PLATON (Spek, 2009) and publCIF (Westrip, 2010)'
_computing_structure_refinement 'SHELXL97 (Sheldrick, 2008)'
_computing_structure_solution 'SHELXS97 (Sheldrick, 2008)'
_diffrn_ambient_temperature 296(2)
_diffrn_measured_fraction_theta_full 0.999
_diffrn_measured_fraction_theta_max 0.999
_diffrn_measurement_device_type 'Bruker X8 APEX Diffractometer'
_diffrn_measurement_method '\f and \w scans'
_diffrn_radiation_monochromator graphite
_diffrn_radiation_source 'fine-focus sealed tube'
_diffrn_radiation_type MoK\a
_diffrn_radiation_wavelength 0.71073
_diffrn_reflns_av_R_equivalents 0.0477
_diffrn_reflns_av_sigmaI/netI 0.0286
_diffrn_reflns_limit_h_max 10
_diffrn_reflns_limit_h_min -10
_diffrn_reflns_limit_k_max 16
_diffrn_reflns_limit_k_min -16
_diffrn_reflns_limit_l_max 15
_diffrn_reflns_limit_l_min -17
_diffrn_reflns_number 22014
_diffrn_reflns_theta_full 26.37
_diffrn_reflns_theta_max 26.37
_diffrn_reflns_theta_min 2.78
_exptl_absorpt_coefficient_mu 0.396
_exptl_absorpt_correction_type none
_exptl_crystal_colour colourless
_exptl_crystal_density_diffrn 1.263
_exptl_crystal_density_method 'not measured'
_exptl_crystal_description block
_exptl_crystal_F_000 648
_exptl_crystal_size_max 0.43
_exptl_crystal_size_mid 0.31
_exptl_crystal_size_min 0.28
_refine_diff_density_max 0.326
_refine_diff_density_min -0.372
_refine_ls_abs_structure_details 'Flack & Bernardinelli (2000), 1385 Friedel pairs'
_refine_ls_abs_structure_Flack 0.12(9)
_refine_ls_extinction_method none
_refine_ls_goodness_of_fit_ref 1.064
_refine_ls_hydrogen_treatment constr
_refine_ls_matrix_type full
_refine_ls_number_parameters 172
_refine_ls_number_reflns 3261
_refine_ls_number_restraints 0
_refine_ls_restrained_S_all 1.064
_refine_ls_R_factor_all 0.0536
_refine_ls_R_factor_gt 0.0485
_refine_ls_shift/su_max 0.001
_refine_ls_shift/su_mean 0.000
_refine_ls_structure_factor_coef Fsqd
_refine_ls_weighting_details 'calc w=1/[\s^2^(Fo^2^)+(0.0883P)^2^+0.3114P] where P=(Fo^2^+2Fc^2^)/3'
_refine_ls_weighting_scheme calc
_refine_ls_wR_factor_gt 0.1384
_refine_ls_wR_factor_ref 0.1437
_reflns_number_gt 2924
_reflns_number_total 3261
_reflns_threshold_expression I>2sigma(I)
_cod_data_source_file tk5210.cif
_cod_data_source_block I
_cod_original_cell_volume 1590.2(8)
_cod_database_code 2237721
_cod_database_fobs_code 2237721

loop_
_symmetry_equiv_pos_as_xyz
'x, y, z'
'-x+1/2, -y, z+1/2'
'x+1/2, -y+1/2, -z'
'-x, y+1/2, -z+1/2'

loop_
_atom_site_type_symbol
_atom_site_label
_atom_site_fract_x
_atom_site_fract_y
_atom_site_fract_z
_atom_site_U_iso_or_equiv
_atom_site_adp_type
_atom_site_calc_flag
_atom_site_refinement_flags
_atom_site_occupancy
_atom_site_symmetry_multiplicity
C C1 0.4201(3) 0.11081(16) 0.12828(15) 0.0369(4) Uani d . 1 1
C C2 0.5296(3) 0.16233(19) 0.1977(2) 0.0484(6) Uani d . 1 1
C C3 0.3732(3) 0.20831(17) 0.18198(19) 0.0434(5) Uani d . 1 1
C C4 0.2502(3) 0.1978(2) 0.2585(2) 0.0565(7) Uani d . 1 1
H H4A 0.2472 0.2589 0.2968 0.068 Uiso calc R 1 1
H H4B 0.2763 0.1418 0.3002 0.068 Uiso calc R 1 1
C C5 0.0892(4) 0.1794(3) 0.2136(3) 0.0702(9) Uani d . 1 1
H H5A 0.0222 0.1493 0.2616 0.084 Uiso calc R 1 1
H H5B 0.0446 0.2442 0.1962 0.084 Uiso calc R 1 1
C C6 0.0895(3) 0.1110(3) 0.1247(2) 0.0659(8) Uani d . 1 1
H H6A -0.0176 0.1018 0.1047 0.079 Uiso calc R 1 1
H H6B 0.1420 0.1472 0.0737 0.079 Uiso calc R 1 1
C C7 0.1632(3) 0.0070(2) 0.1324(2) 0.0580(7) Uani d . 1 1
C C8 0.3404(3) 0.01312(17) 0.15959(18) 0.0417(5) Uani d . 1 1
H H8 0.3455 0.0116 0.2296 0.050 Uiso calc R 1 1
C C9 0.4322(4) -0.07729(18) 0.1245(2) 0.0571(7) Uani d . 1 1
H H9 0.3835 -0.1432 0.1356 0.069 Uiso calc R 1 1
C C10 0.5372(4) -0.0736(2) 0.0465(2) 0.0587(7) Uani d . 1 1
C C11 0.5738(4) 0.0256(2) -0.0032(2) 0.0586(7) Uani d . 1 1
H H11A 0.5704 0.0151 -0.0718 0.070 Uiso calc R 1 1
H H11B 0.6788 0.0458 0.0134 0.070 Uiso calc R 1 1
C C12 0.4628(3) 0.11134(17) 0.02269(18) 0.0463(5) Uani d . 1 1
H H12A 0.5110 0.1755 0.0069 0.056 Uiso calc R 1 1
H H12B 0.3689 0.1050 -0.0152 0.056 Uiso calc R 1 1
C C13 0.3622(4) 0.30807(19) 0.1274(2) 0.0622(8) Uani d . 1 1
H H13A 0.2553 0.3283 0.1229 0.093 Uiso calc R 1 1
H H13B 0.4041 0.2995 0.0643 0.093 Uiso calc R 1 1
H H13C 0.4201 0.3592 0.1607 0.093 Uiso calc R 1 1
C C14 0.0838(5) -0.0597(4) 0.2083(4) 0.1120(17) Uani d . 1 1
H H14A 0.1340 -0.1245 0.2105 0.168 Uiso calc R 1 1
H H14B -0.0237 -0.0685 0.1919 0.168 Uiso calc R 1 1
H H14C 0.0915 -0.0277 0.2698 0.168 Uiso calc R 1 1
C C15 0.1378(5) -0.0448(3) 0.0346(3) 0.0918(13) Uani d . 1 1
H H15A 0.1827 -0.1113 0.0358 0.138 Uiso calc R 1 1
H H15B 0.1865 -0.0055 -0.0148 0.138 Uiso calc R 1 1
H H15C 0.0285 -0.0499 0.0219 0.138 Uiso calc R 1 1
C C16 0.5914(7) -0.1679(2) -0.0021(3) 0.0979(15) Uani d . 1 1
H H16A 0.6623 -0.1507 -0.0526 0.147 Uiso calc R 1 1
H H16B 0.5037 -0.2031 -0.0285 0.147 Uiso calc R 1 1
H H16C 0.6429 -0.2106 0.0435 0.147 Uiso calc R 1 1
N N1 0.5979(4) -0.0721(2) 0.1464(2) 0.0727(8) Uani d . 1 1
H H1 0.6735 -0.0698 0.1866 0.087 Uiso calc R 1 1
Cl Cl1 0.69426(9) 0.22566(7) 0.15164(8) 0.0806(3) Uani d . 1 1
Cl Cl2 0.57859(12) 0.10793(7) 0.30962(6) 0.0787(3) Uani d . 1 1

loop_
_atom_site_aniso_label
_atom_site_aniso_U_11
_atom_site_aniso_U_22
_atom_site_aniso_U_33
_atom_site_aniso_U_12
_atom_site_aniso_U_13
_atom_site_aniso_U_23
C1 0.0393(10) 0.0313(9) 0.0401(11) 0.0019(9) -0.0026(9) 0.0007(8)
C2 0.0426(13) 0.0495(13) 0.0530(14) 0.0034(10) -0.0124(11) -0.0055(12)
C3 0.0428(12) 0.0363(11) 0.0511(13) 0.0038(9) -0.0107(10) -0.0061(10)
C4 0.0541(15) 0.0578(15) 0.0577(16) 0.0119(13) -0.0002(13) -0.0190(12)
C5 0.0458(15) 0.0760(19) 0.089(2) 0.0104(14) 0.0044(16) -0.0241(17)
C6 0.0408(13) 0.0736(18) 0.083(2) 0.0009(13) -0.0108(14) -0.0123(16)
C7 0.0523(16) 0.0500(14) 0.0716(19) -0.0133(12) -0.0001(14) -0.0002(13)
C8 0.0499(13) 0.0351(10) 0.0402(11) 0.0013(9) 0.0042(10) 0.0026(9)
C9 0.0725(18) 0.0337(11) 0.0652(16) 0.0058(11) 0.0107(15) 0.0050(11)
C10 0.081(2) 0.0435(13) 0.0513(14) 0.0133(13) 0.0098(14) -0.0016(11)
C11 0.0768(19) 0.0514(13) 0.0476(14) 0.0046(13) 0.0133(15) 0.0026(12)
C12 0.0583(14) 0.0389(10) 0.0417(12) -0.0006(11) 0.0012(11) 0.0066(9)
C13 0.0754(19) 0.0315(11) 0.080(2) 0.0063(12) -0.0126(16) -0.0043(12)
C14 0.073(3) 0.111(3) 0.152(4) -0.030(2) 0.025(3) 0.043(3)
C15 0.086(3) 0.076(2) 0.113(3) -0.021(2) -0.016(2) -0.032(2)
C16 0.158(4) 0.0552(17) 0.080(2) 0.038(2) 0.038(3) -0.0021(16)
N1 0.0837(19) 0.0743(16) 0.0603(14) 0.0316(14) -0.0066(14) 0.0046(13)
Cl1 0.0445(4) 0.0787(5) 0.1185(8) -0.0163(3) -0.0029(4) -0.0138(5)
Cl2 0.0834(6) 0.0917(6) 0.0611(4) 0.0245(5) -0.0341(4) -0.0037(4)

loop_
_atom_type_symbol
_atom_type_description
_atom_type_scat_dispersion_real
_atom_type_scat_dispersion_imag
_atom_type_scat_source
C C 0.0033 0.0016 'International Tables Vol C Tables 4.2.6.8 and 6.1.1.4'
H H 0.0000 0.0000 'International Tables Vol C Tables 4.2.6.8 and 6.1.1.4'
O O 0.0106 0.0060 'International Tables Vol C Tables 4.2.6.8 and 6.1.1.4'
Cl Cl 0.1484 0.1585 'International Tables Vol C Tables 4.2.6.8 and 6.1.1.4'

loop_
_geom_angle_atom_site_label_1
_geom_angle_atom_site_label_2
_geom_angle_atom_site_label_3
_geom_angle
C2 C1 C12 118.0(2)
C2 C1 C8 118.5(2)
C12 C1 C8 112.99(19)
C2 C1 C3 58.42(15)
C12 C1 C3 122.04(19)
C8 C1 C3 116.70(19)
C3 C2 C1 61.83(16)
C3 C2 Cl1 118.46(19)
C1 C2 Cl1 118.6(2)
C3 C2 Cl2 120.6(2)
C1 C2 Cl2 122.04(18)
Cl1 C2 Cl2 108.84(14)
C2 C3 C4 119.4(2)
C2 C3 C13 118.8(2)
C4 C3 C13 112.9(2)
C2 C3 C1 59.75(15)
C4 C3 C1 116.7(2)
C13 C3 C1 119.6(2)
C3 C4 C5 110.9(2)
C3 C4 H4A 109.5
C5 C4 H4A 109.5
C3 C4 H4B 109.5
C5 C4 H4B 109.5
H4A C4 H4B 108.0
C6 C5 C4 114.9(2)
C6 C5 H5A 108.5
C4 C5 H5A 108.5
C6 C5 H5B 108.5
C4 C5 H5B 108.5
H5A C5 H5B 107.5
C7 C6 C5 118.4(3)
C7 C6 H6A 107.7
C5 C6 H6A 107.7
C7 C6 H6B 107.7
C5 C6 H6B 107.7
H6A C6 H6B 107.1
C6 C7 C14 112.5(3)
C6 C7 C15 106.3(3)
C14 C7 C15 107.0(3)
C6 C7 C8 112.1(2)
C14 C7 C8 107.0(3)
C15 C7 C8 111.9(3)
C9 C8 C1 109.9(2)
C9 C8 C7 112.8(2)
C1 C8 C7 114.2(2)
C9 C8 H8 106.5
C1 C8 H8 106.5
C7 C8 H8 106.5
C10 C9 N1 62.4(2)
C10 C9 C8 123.7(2)
N1 C9 C8 113.8(2)
C10 C9 H9 115.3
N1 C9 H9 115.3
C8 C9 H9 115.3
C9 C10 C16 121.3(3)
C9 C10 N1 60.2(2)
C16 C10 N1 109.1(3)
C9 C10 C11 121.0(2)
C16 C10 C11 116.7(3)
N1 C10 C11 110.1(3)
C10 C11 C12 113.8(2)
C10 C11 H11A 108.8
C12 C11 H11A 108.8
C10 C11 H11B 108.8
C12 C11 H11B 108.8
H11A C11 H11B 107.7
C1 C12 C11 112.2(2)
C1 C12 H12A 109.2
C11 C12 H12A 109.2
C1 C12 H12B 109.2
C11 C12 H12B 109.2
H12A C12 H12B 107.9
C3 C13 H13A 109.5
C3 C13 H13B 109.5
H13A C13 H13B 109.5
C3 C13 H13C 109.5
H13A C13 H13C 109.5
H13B C13 H13C 109.5
C7 C14 H14A 109.5
C7 C14 H14B 109.5
H14A C14 H14B 109.5
C7 C14 H14C 109.5
H14A C14 H14C 109.5
H14B C14 H14C 109.5
C7 C15 H15A 109.5
C7 C15 H15B 109.5
H15A C15 H15B 109.5
C7 C15 H15C 109.5
H15A C15 H15C 109.5
H15B C15 H15C 109.5
C10 C16 H16A 109.5
C10 C16 H16B 109.5
H16A C16 H16B 109.5
C10 C16 H16C 109.5
H16A C16 H16C 109.5
H16B C16 H16C 109.5
C9 N1 C10 57.3(2)
C9 N1 H1 151.3
C10 N1 H1 151.3

loop_
_geom_bond_atom_site_label_1
_geom_bond_atom_site_label_2
_geom_bond_distance
C1 C2 1.514(3)
C1 C12 1.521(3)
C1 C8 1.527(3)
C1 C3 1.545(3)
C2 C3 1.493(3)
C2 Cl1 1.767(3)
C2 Cl2 1.772(3)
C3 C4 1.511(4)
C3 C13 1.527(4)
C4 C5 1.540(4)
C4 H4A 0.9700
C4 H4B 0.9700
C5 C6 1.537(5)
C5 H5A 0.9700
C5 H5B 0.9700
C6 C7 1.518(4)
C6 H6A 0.9700
C6 H6B 0.9700
C7 C14 1.539(5)
C7 C15 1.545(5)
C7 C8 1.574(4)
C8 C9 1.515(3)
C8 H8 0.9800
C9 C10 1.416(4)
C9 N1 1.460(5)
C9 H9 0.9800
C10 C16 1.495(4)
C10 N1 1.491(4)
C10 C11 1.517(4)
C11 C12 1.526(4)
C11 H11A 0.9700
C11 H11B 0.9700
C12 H12A 0.9700
C12 H12B 0.9700
C13 H13A 0.9600
C13 H13B 0.9600
C13 H13C 0.9600
C14 H14A 0.9600
C14 H14B 0.9600
C14 H14C 0.9600
C15 H15A 0.9600
C15 H15B 0.9600
C15 H15C 0.9600
C16 H16A 0.9600
C16 H16B 0.9600
C16 H16C 0.9600
N1 H1 0.8600

loop_
_cod_related_entry_id
_cod_related_entry_database
_cod_related_entry_code
1 ChemSpider 30658406
